data_2204209
loop_
_publ_author_name
'Wang, Jing'
'Tong, Ming-Liang'

_publ_section_title
;
 Di-\m-methoxo-bis[dipyridinecopper(II)] diperchlorate
;
_journal_issue 9
_journal_name_full 'Acta Crystallographica Section E'
_journal_page_first m1223
_journal_page_last m1224
_journal_paper_doi 10.1107/S1600536804018987
_journal_volume 60
_journal_year 2004
_chemical_formula_iupac '[Cu2 (C H3 O)2 (C5 H5 N)4] (Cl O4)2'
_chemical_formula_moiety 'C22 H26 Cu2 N4 O2 2+, 2Cl O4 -'
_chemical_formula_sum 'C22 H26 Cl2 Cu2 N4 O10'
_chemical_formula_weight 704.45
_chemical_name_systematic
;
Di-\m-methoxobis[dipyridinecopper(II)] diperchlorate
;
_space_group_IT_number 14
_symmetry_cell_setting monoclinic
_symmetry_space_group_name_Hall '-P 2yn'
_symmetry_space_group_name_H-M 'P 1 21/n 1'
_atom_sites_solution_hydrogens geom
_atom_sites_solution_primary direct
_atom_sites_solution_secondary difmap
_audit_creation_method SHELXL-97
_cell_angle_alpha 90.00
_cell_angle_beta 108.697(8)
_cell_angle_gamma 90.00
_cell_formula_units_Z 2
_cell_length_a 8.528(4)
_cell_length_b 16.850(9)
_cell_length_c 10.185(6)
_cell_measurement_reflns_used 4713
_cell_measurement_temperature 293(2)
_cell_measurement_theta_max 27.4835
_cell_measurement_theta_min 3.2080
_cell_volume 1386.3(13)
_computing_cell_refinement CrystalClear
_computing_data_collection 'CrystalClear (Rigaku, 2002)'
_computing_data_reduction CrystalClear
_computing_molecular_graphics 'ORTEPII (Johnson, 1976)'
_computing_publication_material SHELXL97
_computing_structure_refinement 'SHELXL97 (Sheldrick, 1997)'
_computing_structure_solution 'SHELXS97 (Sheldrick, 1997)'
_diffrn_ambient_temperature 293(2)
_diffrn_measured_fraction_theta_full 0.975
_diffrn_measured_fraction_theta_max 0.975
_diffrn_measurement_device_type 'Rigaku Mercury CCD'
_diffrn_measurement_method '\w scan'
_diffrn_radiation_monochromator graphite
_diffrn_radiation_source 'rotating-anode generator'
_diffrn_radiation_type MoK\a
_diffrn_radiation_wavelength 0.71073
_diffrn_reflns_av_R_equivalents 0.0317
_diffrn_reflns_av_sigmaI/netI 0.0343
_diffrn_reflns_limit_h_max 10
_diffrn_reflns_limit_h_min -9
_diffrn_reflns_limit_k_max 20
_diffrn_reflns_limit_k_min -20
_diffrn_reflns_limit_l_max 10
_diffrn_reflns_limit_l_min -12
_diffrn_reflns_number 8628
_diffrn_reflns_theta_full 25.99
_diffrn_reflns_theta_max 25.99
_diffrn_reflns_theta_min 3.21
_exptl_absorpt_coefficient_mu 1.787
_exptl_absorpt_correction_T_max 0.651
_exptl_absorpt_correction_T_min 0.512
_exptl_absorpt_correction_type multi-scan
_exptl_absorpt_process_details '(CrystalClear; Rigaku, 2002)'
_exptl_crystal_colour purple
_exptl_crystal_density_diffrn 1.688
_exptl_crystal_density_method 'not measured'
_exptl_crystal_description block
_exptl_crystal_F_000 716
_exptl_crystal_size_max 0.38
_exptl_crystal_size_mid 0.32
_exptl_crystal_size_min 0.24
_refine_diff_density_max 0.485
_refine_diff_density_min -0.311
_refine_ls_extinction_method none
_refine_ls_goodness_of_fit_ref 1.087
_refine_ls_hydrogen_treatment constr
_refine_ls_matrix_type full
_refine_ls_number_parameters 181
_refine_ls_number_reflns 2666
_refine_ls_number_restraints 0
_refine_ls_restrained_S_all 1.087
_refine_ls_R_factor_all 0.0428
_refine_ls_R_factor_gt 0.0329
_refine_ls_shift/su_max 0.001
_refine_ls_shift/su_mean <0.001
_refine_ls_structure_factor_coef Fsqd
_refine_ls_weighting_details 'calc w=1/[\s^2^(Fo^2^)+(0.0576P)^2^] where P=(Fo^2^+2Fc^2^)/3'
_refine_ls_weighting_scheme calc
_refine_ls_wR_factor_gt 0.0924
_refine_ls_wR_factor_ref 0.0955
_reflns_number_gt 2230
_reflns_number_total 2666
_reflns_threshold_expression I>2\s(I)
_cod_data_source_file ob6400.cif
_cod_data_source_block I
_cod_depositor_comments
;
The following automatic conversions were performed:
'_exptl_absorpt_correction_type' value 'Multi-scan' changed to
'multi-scan' according to
'/home/saulius/struct/CIF-dictionaries/cif_core.dic' dictionary named
'cif_core.dic' version 2.4.1 from 2010-06-29.

Automatic conversion script
Id: cif_fix_enum 1527 2010-12-29 10:47:43Z saulius 

The following automatic conversions were performed:

'_exptl_absorpt_correction_type' value 'Multi-scan' changed to
'multi-scan' according to
/home/saulius/struct/CIF-dictionaries/cif_core.dic dictionary named
'cif_core.dic' version 2.4.1 from 2010-06-29.

Automatic conversion script
Id: cif_fix_values 1715 2011-07-08 13:25:40Z adriana 
;
_cod_original_sg_symbol_H-M P21/n
_cod_database_code 2204209
_cod_database_fobs_code 2204209

loop_
_symmetry_equiv_pos_as_xyz
'x, y, z'
'-x+1/2, y+1/2, -z+1/2'
'-x, -y, -z'
'x-1/2, -y-1/2, z-1/2'

loop_
_atom_site_label
_atom_site_fract_x
_atom_site_fract_y
_atom_site_fract_z
_atom_site_U_iso_or_equiv
_atom_site_adp_type
_atom_site_calc_flag
_atom_site_refinement_flags
_atom_site_occupancy
_atom_site_type_symbol
Cu1 -0.90756(3) 0.562718(16) -0.90737(3) 0.03488(14) Uani d . 1 Cu
O1 -0.86813(19) 0.46463(9) -0.98686(16) 0.0331(4) Uani d . 1 O
N1 -0.9723(2) 0.66512(12) -0.8416(2) 0.0379(5) Uani d . 1 N
N2 -0.6698(3) 0.58083(12) -0.7970(2) 0.0392(5) Uani d . 1 N
C1 -1.0324(3) 0.72423(16) -0.9298(3) 0.0492(7) Uani d . 1 C
H1 -1.0452 0.7166 -1.0231 0.059 Uiso calc R 1 H
C2 -1.0766(4) 0.79631(17) -0.8884(3) 0.0568(8) Uani d . 1 C
H2 -1.1156 0.8370 -0.9523 0.068 Uiso calc R 1 H
C3 -1.0623(3) 0.80729(16) -0.7514(3) 0.0528(7) Uani d . 1 C
H3 -1.0934 0.8550 -0.7212 0.063 Uiso calc R 1 H
C4 -1.0013(3) 0.74628(16) -0.6603(3) 0.0497(7) Uani d . 1 C
H4 -0.9894 0.7522 -0.5668 0.060 Uiso calc R 1 H
C5 -0.9579(3) 0.67644(15) -0.7084(3) 0.0435(6) Uani d . 1 C
H5 -0.9169 0.6353 -0.6459 0.052 Uiso calc R 1 H
C6 -0.5932(3) 0.64982(16) -0.8013(3) 0.0472(7) Uani d . 1 C
H6 -0.6530 0.6901 -0.8580 0.057 Uiso calc R 1 H
C7 -0.4306(3) 0.66379(18) -0.7260(3) 0.0552(8) Uani d . 1 C
H7 -0.3825 0.7128 -0.7311 0.066 Uiso calc R 1 H
C8 -0.3394(4) 0.6045(2) -0.6430(3) 0.0555(8) Uani d . 1 C
H8 -0.2285 0.6121 -0.5922 0.067 Uiso calc R 1 H
C9 -0.4169(4) 0.5339(2) -0.6375(3) 0.0564(8) Uani d . 1 C
H9 -0.3589 0.4932 -0.5808 0.068 Uiso calc R 1 H
C10 -0.5797(3) 0.52302(16) -0.7153(3) 0.0473(6) Uani d . 1 C
H10 -0.6294 0.4743 -0.7116 0.057 Uiso calc R 1 H
C11 -0.7315(3) 0.44901(16) -1.0326(3) 0.0473(7) Uani d . 1 C
H11A -0.7385 0.3956 -1.0670 0.071 Uiso calc R 1 H
H11B -0.6308 0.4553 -0.9567 0.071 Uiso calc R 1 H
H11C -0.7322 0.4854 -1.1053 0.071 Uiso calc R 1 H
Cl1 -0.99299(8) 0.39356(4) -0.71571(6) 0.04589(19) Uani d . 1 Cl
O2 -0.9520(3) 0.47617(11) -0.70503(19) 0.0533(5) Uani d . 1 O
O3 -1.1126(2) 0.37655(11) -0.84887(19) 0.0520(5) Uani d . 1 O
O4 -0.8448(3) 0.34862(14) -0.7021(3) 0.0852(8) Uani d . 1 O
O5 -1.0592(3) 0.37216(17) -0.6100(2) 0.0889(9) Uani d . 1 O

loop_
_atom_site_aniso_label
_atom_site_aniso_U_11
_atom_site_aniso_U_22
_atom_site_aniso_U_33
_atom_site_aniso_U_12
_atom_site_aniso_U_13
_atom_site_aniso_U_23
Cu1 0.0319(2) 0.0314(2) 0.0395(2) 0.00015(11) 0.00879(14) -0.00644(11)
O1 0.0296(8) 0.0348(9) 0.0350(9) 0.0011(7) 0.0107(7) -0.0055(7)
N1 0.0364(11) 0.0349(11) 0.0398(11) 0.0003(9) 0.0088(9) -0.0067(9)
N2 0.0352(11) 0.0361(11) 0.0438(12) -0.0043(9) 0.0092(9) -0.0064(9)
C1 0.0582(17) 0.0474(16) 0.0388(14) 0.0075(13) 0.0112(13) -0.0021(12)
C2 0.065(2) 0.0434(16) 0.0581(18) 0.0148(14) 0.0150(15) 0.0043(13)
C3 0.0467(16) 0.0423(16) 0.0697(19) 0.0001(13) 0.0192(15) -0.0209(14)
C4 0.0567(17) 0.0482(16) 0.0456(15) -0.0065(13) 0.0185(13) -0.0123(12)
C5 0.0473(15) 0.0390(14) 0.0429(14) -0.0042(12) 0.0124(12) -0.0039(11)
C6 0.0399(14) 0.0380(15) 0.0652(18) -0.0019(11) 0.0190(14) -0.0020(12)
C7 0.0469(17) 0.0481(16) 0.073(2) -0.0171(14) 0.0227(15) -0.0181(15)
C8 0.0378(15) 0.080(2) 0.0449(16) -0.0158(15) 0.0077(13) -0.0103(15)
C9 0.0427(16) 0.072(2) 0.0490(17) 0.0025(14) 0.0076(13) 0.0138(15)
C10 0.0414(14) 0.0441(16) 0.0509(16) -0.0055(12) 0.0071(12) 0.0031(13)
C11 0.0358(14) 0.0545(17) 0.0538(16) 0.0046(12) 0.0175(13) -0.0093(13)
Cl1 0.0482(4) 0.0463(4) 0.0390(4) -0.0105(3) 0.0082(3) 0.0074(3)
O2 0.0673(13) 0.0442(11) 0.0472(11) -0.0167(10) 0.0167(10) -0.0044(9)
O3 0.0544(11) 0.0545(12) 0.0409(10) -0.0144(9) 0.0068(9) 0.0002(8)
O4 0.0633(15) 0.0685(16) 0.104(2) 0.0160(12) -0.0004(13) 0.0033(13)
O5 0.0945(17) 0.127(2) 0.0452(13) -0.0517(16) 0.0227(12) 0.0132(13)

loop_
_atom_type_symbol
_atom_type_description
_atom_type_scat_dispersion_real
_atom_type_scat_dispersion_imag
_atom_type_scat_source
C C 0.0033 0.0016 'International Tables Vol C Tables 4.2.6.8 and 6.1.1.4'
H H 0.0000 0.0000 'International Tables Vol C Tables 4.2.6.8 and 6.1.1.4'
N N 0.0061 0.0033 'International Tables Vol C Tables 4.2.6.8 and 6.1.1.4'
O O 0.0106 0.0060 'International Tables Vol C Tables 4.2.6.8 and 6.1.1.4'
Cl Cl 0.1484 0.1585 'International Tables Vol C Tables 4.2.6.8 and 6.1.1.4'
Cu Cu 0.3201 1.2651 'International Tables Vol C Tables 4.2.6.8 and 6.1.1.4'

loop_
_geom_angle_atom_site_label_1
_geom_angle_atom_site_label_2
_geom_angle_atom_site_label_3
_geom_angle_site_symmetry_1
_geom_angle_site_symmetry_3
_geom_angle
_geom_angle_publ_flag
O1 Cu1 O1 . 3_363 80.49(7) yes
O1 Cu1 N1 . . 173.69(7) yes
O1 Cu1 N1 3_363 . 93.60(8) yes
O1 Cu1 N2 . . 94.90(8) ?
O1 Cu1 N2 3_363 . 174.91(7) yes
N1 Cu1 N2 . . 91.08(9) yes
O1 Cu1 O2 . . 86.68(7) ?
O1 Cu1 O2 3_363 . 86.52(7) ?
N1 Cu1 O2 . . 95.22(8) ?
N2 Cu1 O2 . . 91.08(8) ?
O1 Cu1 O3 . 3_363 82.47(7) ?
O1 Cu1 O3 3_363 3_363 85.53(7) ?
N1 Cu1 O3 . 3_363 94.92(8) ?
N2 Cu1 O3 . 3_363 96.05(8) ?
O2 Cu1 O3 . 3_363 167.47(6) ?
O1 Cu1 Cu1 . 3_363 40.36(5) ?
O1 Cu1 Cu1 3_363 3_363 40.13(5) ?
N1 Cu1 Cu1 . 3_363 133.69(6) ?
N2 Cu1 Cu1 . 3_363 135.23(6) ?
O2 Cu1 Cu1 . 3_363 85.55(6) ?
O3 Cu1 Cu1 3_363 3_363 82.14(5) ?
C11 O1 Cu1 . . 125.12(15) ?
C11 O1 Cu1 . 3_363 123.20(16) ?
Cu1 O1 Cu1 . 3_363 99.51(7) yes
C1 N1 C5 . . 118.0(2) ?
C1 N1 Cu1 . . 120.67(18) ?
C5 N1 Cu1 . . 121.34(17) ?
C6 N2 C10 . . 117.3(2) ?
C6 N2 Cu1 . . 122.02(18) ?
C10 N2 Cu1 . . 120.68(18) ?
N1 C1 C2 . . 122.6(3) ?
N1 C1 H1 . . 118.7 ?
C2 C1 H1 . . 118.7 ?
C3 C2 C1 . . 119.1(3) ?
C3 C2 H2 . . 120.5 ?
C1 C2 H2 . . 120.5 ?
C4 C3 C2 . . 118.5(2) ?
C4 C3 H3 . . 120.7 ?
C2 C3 H3 . . 120.7 ?
C3 C4 C5 . . 119.3(3) ?
C3 C4 H4 . . 120.4 ?
C5 C4 H4 . . 120.4 ?
N1 C5 C4 . . 122.6(3) ?
N1 C5 H5 . . 118.7 ?
C4 C5 H5 . . 118.7 ?
N2 C6 C7 . . 123.1(3) ?
N2 C6 H6 . . 118.5 ?
C7 C6 H6 . . 118.5 ?
C6 C7 C8 . . 119.3(3) ?
C6 C7 H7 . . 120.4 ?
C8 C7 H7 . . 120.4 ?
C9 C8 C7 . . 118.1(3) ?
C9 C8 H8 . . 121.0 ?
C7 C8 H8 . . 121.0 ?
C8 C9 C10 . . 120.2(3) ?
C8 C9 H9 . . 119.9 ?
C10 C9 H9 . . 119.9 ?
N2 C10 C9 . . 122.0(3) ?
N2 C10 H10 . . 119.0 ?
C9 C10 H10 . . 119.0 ?
O1 C11 H11A . . 109.5 ?
O1 C11 H11B . . 109.5 ?
H11A C11 H11B . . 109.5 ?
O1 C11 H11C . . 109.5 ?
H11A C11 H11C . . 109.5 ?
H11B C11 H11C . . 109.5 ?
O5 Cl1 O2 . . 109.75(15) ?
O5 Cl1 O3 . . 109.33(13) ?
O2 Cl1 O3 . . 110.32(11) ?
O5 Cl1 O4 . . 110.19(18) ?
O2 Cl1 O4 . . 108.57(14) ?
O3 Cl1 O4 . . 108.67(15) ?
Cl1 O2 Cu1 . . 124.67(10) ?

loop_
_geom_bond_atom_site_label_1
_geom_bond_atom_site_label_2
_geom_bond_site_symmetry_2
_geom_bond_distance
_geom_bond_publ_flag
Cu1 O1 . 1.9170(18) yes
Cu1 O1 3_363 1.9263(18) yes
Cu1 N1 . 1.992(2) yes
Cu1 N2 . 2.002(2) yes
Cu1 O2 . 2.649(2) yes
Cu1 O3 3_363 2.741(2) yes
Cu1 Cu1 3_363 2.9336(11) yes
O1 C11 . 1.411(3) ?
O1 Cu1 3_363 1.9263(18) ?
N1 C1 . 1.329(3) ?
N1 C5 . 1.336(3) ?
N2 C6 . 1.341(3) ?
N2 C10 . 1.350(3) ?
C1 C2 . 1.377(4) ?
C1 H1 . 0.9300 ?
C2 C3 . 1.374(4) ?
C2 H2 . 0.9300 ?
C3 C4 . 1.371(4) ?
C3 H3 . 0.9300 ?
C4 C5 . 1.371(4) ?
C4 H4 . 0.9300 ?
C5 H5 . 0.9300 ?
C6 C7 . 1.373(4) ?
C6 H6 . 0.9300 ?
C7 C8 . 1.377(4) ?
C7 H7 . 0.9300 ?
C8 C9 . 1.371(4) ?
C8 H8 . 0.9300 ?
C9 C10 . 1.372(4) ?
C9 H9 . 0.9300 ?
C10 H10 . 0.9300 ?
C11 H11A . 0.9600 ?
C11 H11B . 0.9600 ?
C11 H11C . 0.9600 ?
Cl1 O5 . 1.413(2) ?
Cl1 O2 . 1.431(2) ?
Cl1 O3 . 1.4404(19) ?
Cl1 O4 . 1.441(2) ?
